data_7052348
loop_
_publ_author_name
'Naso, Francesco'
'Cardellicchio, Cosimo'
'Capozzi, Maria Annunziata M.'
'Capitelli, Francesco'
'Bertolasi, Valerio'

_publ_section_title
;
 Self-assemblies of chiral p-haloaryl sulfoxides through C?H?O short
 contacts and halogen involving interactions
;
_journal_issue 12
_journal_name_full 'New Journal of Chemistry'
_journal_page_first 1782
_journal_paper_doi 10.1039/b607545b
_journal_volume 30
_journal_year 2006
_chemical_formula_moiety 'C7 H6 Cl2 O S'
_chemical_formula_sum 'C7 H6 Cl2 O S'
_chemical_formula_weight 209.08
_chemical_name_common 'chloromethyl p-chlorophenyl sulfoxide'
_chemical_name_systematic 'chloromethyl p-chlorophenyl sulfoxide'
_space_group_IT_number 19
_symmetry_cell_setting orthorhombic
_symmetry_space_group_name_Hall 'P 2ac 2ab'
_symmetry_space_group_name_H-M 'P 21 21 21'
_atom_sites_solution_hydrogens difmap
_atom_sites_solution_primary direct
_atom_sites_solution_secondary difmap
_audit_creation_method SHELXL-97
_cell_angle_alpha 90.00
_cell_angle_beta 90.00
_cell_angle_gamma 90.00
_cell_formula_units_Z 4
_cell_length_a 4.62620(10)
_cell_length_b 9.2833(3)
_cell_length_c 20.7170(8)
_cell_measurement_reflns_used 1529
_cell_measurement_temperature 293(2)
_cell_measurement_theta_max 30.03
_cell_measurement_theta_min 1.00
_cell_volume 889.72(5)
_computing_cell_refinement 'Denzo-SMN (Otwinowski & Minor, 1997)'
_computing_data_collection 'Kappa CCD server software (Nonius, 1997)'
_computing_data_reduction 'Denzo-SMN (Otwinowski & Minor, 1997)'
_computing_molecular_graphics 'DIAMOND 2.1e (1998-2001 Crystal Impact GbR)'
_computing_publication_material 'SHELXL-97 (Sheldrick, 1997)'
_computing_structure_refinement 'SHELXL-97 (Sheldrick, 1997)'
_computing_structure_solution 'SIR97 (Altomare et al., 1999)'
_diffrn_ambient_temperature 293(2)
_diffrn_measured_fraction_theta_full 0.988
_diffrn_measured_fraction_theta_max 0.988
_diffrn_measurement_device_type 'Nonius Kappa CCD'
_diffrn_measurement_method '\f scans and \w scans'
_diffrn_radiation_monochromator graphite
_diffrn_radiation_source 'fine-focus sealed tube'
_diffrn_radiation_type MoK\a
_diffrn_radiation_wavelength 0.71073
_diffrn_reflns_av_R_equivalents 0.0310
_diffrn_reflns_av_sigmaI/netI 0.0379
_diffrn_reflns_limit_h_max 6
_diffrn_reflns_limit_h_min -6
_diffrn_reflns_limit_k_max 13
_diffrn_reflns_limit_k_min -12
_diffrn_reflns_limit_l_max 29
_diffrn_reflns_limit_l_min -28
_diffrn_reflns_number 9817
_diffrn_reflns_theta_full 30.07
_diffrn_reflns_theta_max 30.07
_diffrn_reflns_theta_min 3.93
_exptl_absorpt_coefficient_mu 0.901
_exptl_absorpt_correction_T_max 0.8474
_exptl_absorpt_correction_T_min 0.6715
_exptl_absorpt_correction_type empirical
_exptl_absorpt_process_details
;
R.H. Blessing, Acta Crystallogr., Sect. A, 1995, 51, 33-38.
;
_exptl_crystal_colour colourless
_exptl_crystal_density_diffrn 1.561
_exptl_crystal_density_method 'not measured'
_exptl_crystal_description needle
_exptl_crystal_F_000 424
_exptl_crystal_size_max 0.48
_exptl_crystal_size_mid 0.43
_exptl_crystal_size_min 0.19
_refine_diff_density_max 0.252
_refine_diff_density_min -0.259
_refine_diff_density_rms 0.040
_refine_ls_abs_structure_details 'Flack H D (1983), Acta Cryst. A39, 876-881'
_refine_ls_abs_structure_Flack -0.06(9)
_refine_ls_extinction_method none
_refine_ls_goodness_of_fit_ref 1.038
_refine_ls_hydrogen_treatment refall
_refine_ls_matrix_type full
_refine_ls_number_parameters 124
_refine_ls_number_reflns 2597
_refine_ls_number_restraints 0
_refine_ls_restrained_S_all 1.038
_refine_ls_R_factor_all 0.0510
_refine_ls_R_factor_gt 0.0343
_refine_ls_shift/su_max 0.001
_refine_ls_shift/su_mean 0.000
_refine_ls_structure_factor_coef Fsqd
_refine_ls_weighting_details 'calc w=1/[\s^2^(Fo^2^)+(0.0349P)^2^+0.1251P] where P=(Fo^2^+2Fc^2^)/3'
_refine_ls_weighting_scheme calc
_refine_ls_wR_factor_gt 0.0761
_refine_ls_wR_factor_ref 0.0836
_reflns_number_gt 2083
_reflns_number_total 2597
_reflns_threshold_expression >2sigma(I)
_cod_data_source_file b607545b.txt
_cod_data_source_block c378
_cod_original_sg_symbol_H-M P212121
_cod_database_code 7052348

loop_
_symmetry_equiv_pos_as_xyz
'x, y, z'
'-x+1/2, -y, z+1/2'
'x+1/2, -y+1/2, -z'
'-x, y+1/2, -z+1/2'

loop_
_atom_site_label
_atom_site_type_symbol
_atom_site_fract_x
_atom_site_fract_y
_atom_site_fract_z
_atom_site_U_iso_or_equiv
_atom_site_adp_type
_atom_site_occupancy
_atom_site_symmetry_multiplicity
_atom_site_calc_flag
_atom_site_refinement_flags
_atom_site_disorder_assembly
_atom_site_disorder_group
Cl1 Cl -0.36610(12) 0.49032(7) 1.00448(3) 0.06842(17) Uani 1 1 d . . .
Cl2 Cl 0.39716(13) 0.51335(7) 0.63446(3) 0.06978(17) Uani 1 1 d . . .
S1 S 0.49679(10) 0.53733(5) 0.77217(2) 0.05345(14) Uani 1 1 d . . .
O1 O 0.5798(4) 0.69126(18) 0.76519(8) 0.0762(5) Uani 1 1 d . . .
C1 C 0.2477(4) 0.5245(2) 0.83844(9) 0.0451(4) Uani 1 1 d . . .
C2 C 0.1510(5) 0.6481(2) 0.86838(12) 0.0549(5) Uani 1 1 d . . .
C3 C -0.0394(5) 0.6369(2) 0.91985(11) 0.0569(5) Uani 1 1 d . . .
C4 C -0.1267(4) 0.5031(2) 0.93996(9) 0.0490(4) Uani 1 1 d . . .
C5 C -0.0285(5) 0.3800(2) 0.91070(11) 0.0547(5) Uani 1 1 d . . .
C6 C 0.1626(5) 0.3900(2) 0.85953(11) 0.0523(5) Uani 1 1 d . . .
C7 C 0.2260(4) 0.5044(3) 0.71097(10) 0.0524(4) Uani 1 1 d . . .
H2 H 0.196(6) 0.743(3) 0.8527(12) 0.077(8) Uiso 1 1 d . . .
H3 H -0.096(6) 0.716(3) 0.9408(12) 0.073(8) Uiso 1 1 d . . .
H5 H -0.090(6) 0.301(3) 0.9233(12) 0.073(8) Uiso 1 1 d . . .
H6 H 0.231(5) 0.304(3) 0.8379(11) 0.064(6) Uiso 1 1 d . . .
H71 H 0.149(6) 0.416(3) 0.7196(12) 0.067(7) Uiso 1 1 d . . .
H72 H 0.093(6) 0.572(3) 0.7128(12) 0.073(8) Uiso 1 1 d . . .

loop_
_atom_site_aniso_label
_atom_site_aniso_U_11
_atom_site_aniso_U_22
_atom_site_aniso_U_33
_atom_site_aniso_U_23
_atom_site_aniso_U_13
_atom_site_aniso_U_12
Cl1 0.0710(3) 0.0843(4) 0.0499(3) -0.0003(3) 0.0095(2) -0.0017(3)
Cl2 0.0806(4) 0.0763(4) 0.0524(3) 0.0061(3) 0.0063(2) 0.0059(3)
S1 0.03876(19) 0.0651(3) 0.0565(3) 0.0089(2) 0.0001(2) -0.0055(2)
O1 0.0778(11) 0.0778(10) 0.0729(10) 0.0087(9) 0.0037(9) -0.0373(9)
C1 0.0420(8) 0.0453(9) 0.0479(10) 0.0027(8) -0.0032(7) -0.0051(8)
C2 0.0589(12) 0.0411(10) 0.0648(13) 0.0058(9) -0.0008(11) -0.0044(8)
C3 0.0651(14) 0.0450(10) 0.0605(13) -0.0069(9) 0.0012(11) 0.0032(10)
C4 0.0477(9) 0.0564(11) 0.0428(9) 0.0017(8) -0.0033(7) 0.0004(10)
C5 0.0658(13) 0.0414(9) 0.0568(12) 0.0048(8) 0.0053(11) -0.0081(10)
C6 0.0601(12) 0.0396(9) 0.0571(12) 0.0002(8) 0.0042(10) -0.0004(8)
C7 0.0451(9) 0.0579(12) 0.0543(11) 0.0030(10) 0.0001(8) 0.0034(9)

loop_
_atom_type_symbol
_atom_type_description
_atom_type_scat_dispersion_real
_atom_type_scat_dispersion_imag
_atom_type_scat_source
C C 0.0033 0.0016 'International Tables Vol C Tables 4.2.6.8 and 6.1.1.4'
H H 0.0000 0.0000 'International Tables Vol C Tables 4.2.6.8 and 6.1.1.4'
O O 0.0106 0.0060 'International Tables Vol C Tables 4.2.6.8 and 6.1.1.4'
Cl Cl 0.1484 0.1585 'International Tables Vol C Tables 4.2.6.8 and 6.1.1.4'
S S 0.1246 0.1234 'International Tables Vol C Tables 4.2.6.8 and 6.1.1.4'

loop_
_geom_angle_atom_site_label_1
_geom_angle_atom_site_label_2
_geom_angle_atom_site_label_3
_geom_angle
_geom_angle_site_symmetry_1
_geom_angle_site_symmetry_3
_geom_angle_publ_flag
O1 S1 C1 107.67(10) . . ?
O1 S1 C7 105.85(11) . . ?
C1 S1 C7 94.60(8) . . ?
C2 C1 C6 121.19(18) . . ?
C2 C1 S1 119.79(15) . . ?
C6 C1 S1 119.00(15) . . ?
C1 C2 C3 119.31(18) . . ?
C1 C2 H2 122.8(16) . . ?
C3 C2 H2 117.6(16) . . ?
C4 C3 C2 119.25(19) . . ?
C4 C3 H3 120.7(18) . . ?
C2 C3 H3 120.0(18) . . ?
C3 C4 C5 121.55(18) . . ?
C3 C4 Cl1 118.88(16) . . ?
C5 C4 Cl1 119.56(15) . . ?
C4 C5 C6 119.61(18) . . ?
C4 C5 H5 118.9(19) . . ?
C6 C5 H5 121.4(18) . . ?
C1 C6 C5 119.07(19) . . ?
C1 C6 H6 120.4(14) . . ?
C5 C6 H6 120.5(14) . . ?
Cl2 C7 S1 108.02(10) . . ?
Cl2 C7 H71 113.1(16) . . ?
S1 C7 H71 106.5(17) . . ?
Cl2 C7 H72 108.6(16) . . ?
S1 C7 H72 109.6(17) . . ?
H71 C7 H72 111(2) . . ?

loop_
_geom_bond_atom_site_label_1
_geom_bond_atom_site_label_2
_geom_bond_distance
_geom_bond_site_symmetry_2
_geom_bond_publ_flag
Cl1 C4 1.7399(19) . ?
Cl2 C7 1.774(2) . ?
S1 O1 1.4867(17) . ?
S1 C1 1.7964(19) . ?
S1 C7 1.808(2) . ?
C1 C2 1.379(3) . ?
C1 C6 1.380(3) . ?
C2 C3 1.387(3) . ?
C2 H2 0.97(2) . ?
C3 C4 1.371(3) . ?
C3 H3 0.89(3) . ?
C4 C5 1.372(3) . ?
C5 C6 1.384(3) . ?
C5 H5 0.83(3) . ?
C6 H6 0.97(2) . ?
C7 H71 0.91(3) . ?
C7 H72 0.88(3) . ?

loop_
_cod_related_entry_id
_cod_related_entry_database
_cod_related_entry_code
1 ChemSpider 15471990
